data_7121066
loop_
_publ_author_name
'Pe\~nas-Defrutos, M N'
'Bartolom\'e, C'
'Garc\'ia-Melchor, M'
'Espinet, P.'

_publ_section_title
;
 Hidden aryl-exchange processes in stable 16e Rh<sup>III</sup>
 [RhCp*Ar<sub>2</sub>] complexes, and their unexpected transmetalation
 mechanism.
;
_journal_issue 8
_journal_name_full 'Chemical communications (Cambridge, England)'
_journal_page_first 984
_journal_page_last 987
_journal_paper_doi 10.1039/c7cc09352g
_journal_volume 54
_journal_year 2018
_chemical_formula_moiety 'C22 H15 Cl4 F6 Rh'
_chemical_formula_sum 'C22 H15 Cl4 F6 Rh'
_chemical_formula_weight 638.05
_space_group_crystal_system orthorhombic
_space_group_IT_number 19
_space_group_name_Hall 'P 2ac 2ab'
_space_group_name_H-M_alt 'P 21 21 21'
_symmetry_space_group_name_Hall 'P 2ac 2ab'
_symmetry_space_group_name_H-M 'P 21 21 21'
_atom_sites_solution_hydrogens geom
_atom_sites_solution_primary direct
_audit_creation_date 2017-10-27
_audit_creation_method
;
Olex2 1.2-alpha
(compiled 2017.08.10 svn.r3458 for OlexSys, GUI svn.r5381)
;
_audit_update_record
;
2017-12-02 deposited with the CCDC.
2018-01-02 downloaded from the CCDC.
;
_cell_angle_alpha 90
_cell_angle_beta 90
_cell_angle_gamma 90
_cell_formula_units_Z 4
_cell_length_a 8.6634(2)
_cell_length_b 13.9649(4)
_cell_length_c 19.5079(6)
_cell_measurement_reflns_used 9533
_cell_measurement_temperature 294
_cell_measurement_theta_max 26.3610
_cell_measurement_theta_min 2.7650
_cell_volume 2360.13(11)
_computing_cell_refinement
;
CrysAlisPro, Agilent Technologies,
Version 1.171.37.35 (release 13-08-2014 CrysAlis171 .NET)
(compiled Aug 13 2014,18:06:01)
;
_computing_data_collection
;
CrysAlisPro, Agilent Technologies,
Version 1.171.37.35 (release 13-08-2014 CrysAlis171 .NET)
(compiled Aug 13 2014,18:06:01)
;
_computing_data_reduction
;
CrysAlisPro, Agilent Technologies,
Version 1.171.37.35 (release 13-08-2014 CrysAlis171 .NET)
(compiled Aug 13 2014,18:06:01)
;
_computing_molecular_graphics 'Olex2 (Dolomanov et al., 2009)'
_computing_publication_material 'Olex2 (Dolomanov et al., 2009)'
_computing_structure_refinement 'ShelXL (Sheldrick, 2015)'
_computing_structure_solution 'ShelXT (Sheldrick, 2015)'
_diffrn_ambient_temperature 294
_diffrn_detector 'CCD plate'
_diffrn_detector_area_resol_mean 10.4757
_diffrn_detector_type Atlas
_diffrn_measured_fraction_theta_full 1.000
_diffrn_measured_fraction_theta_max 0.916
_diffrn_measurement_details
;
#__ type_ start__ end____ width___ exp.time_
  1 omega  -15.00   65.00   1.0000    5.3350
omega____ theta____ kappa____ phi______ frames
    -       11.9027   57.0000  -60.0000 80

#__ type_ start__ end____ width___ exp.time_
  2 omega   60.00   95.00   1.0000    5.3350
omega____ theta____ kappa____ phi______ frames
    -       11.9027  179.0000  -30.0000 35

#__ type_ start__ end____ width___ exp.time_
  3 omega  -15.00   81.00   1.0000    5.3350
omega____ theta____ kappa____ phi______ frames
    -       11.9027   57.0000  150.0000 96

#__ type_ start__ end____ width___ exp.time_
  4 omega  -60.00   34.00   1.0000    5.3350
omega____ theta____ kappa____ phi______ frames
    -       11.9027  -57.0000    0.0000 94
;
_diffrn_measurement_device 'four-circle diffractometer'
_diffrn_measurement_device_type 'SuperNova, Dual, Cu at zero, Atlas'
_diffrn_measurement_method '\w scans'
_diffrn_orient_matrix_UB_11 -0.0009789000
_diffrn_orient_matrix_UB_12 0.0426994000
_diffrn_orient_matrix_UB_13 -0.0197086000
_diffrn_orient_matrix_UB_21 0.0008206000
_diffrn_orient_matrix_UB_22 0.0275040000
_diffrn_orient_matrix_UB_23 0.0305558000
_diffrn_orient_matrix_UB_31 0.0818526000
_diffrn_orient_matrix_UB_32 0.0002800000
_diffrn_orient_matrix_UB_33 -0.0005138000
_diffrn_radiation_monochromator mirror
_diffrn_radiation_probe x-ray
_diffrn_radiation_type MoK\a
_diffrn_radiation_wavelength 0.71073
_diffrn_reflns_av_R_equivalents 0.0290
_diffrn_reflns_av_unetI/netI 0.0308
_diffrn_reflns_Laue_measured_fraction_full 1.000
_diffrn_reflns_Laue_measured_fraction_max 0.916
_diffrn_reflns_limit_h_max 11
_diffrn_reflns_limit_h_min -11
_diffrn_reflns_limit_k_max 19
_diffrn_reflns_limit_k_min -18
_diffrn_reflns_limit_l_max 23
_diffrn_reflns_limit_l_min -27
_diffrn_reflns_number 20500
_diffrn_reflns_point_group_measured_fraction_full 1.000
_diffrn_reflns_point_group_measured_fraction_max 0.868
_diffrn_reflns_theta_full 25.242
_diffrn_reflns_theta_max 29.920
_diffrn_reflns_theta_min 2.088
_diffrn_source 'SuperNova (Mo) X-ray Source'
_exptl_absorpt_coefficient_mu 1.233
_exptl_absorpt_correction_T_max 0.814
_exptl_absorpt_correction_T_min 0.759
_exptl_absorpt_correction_type gaussian
_exptl_absorpt_process_details
;
CrysAlisPro, Agilent Technologies,
Version 1.171.37.35 (release 13-08-2014 CrysAlis171 .NET)
(compiled Aug 13 2014,18:06:01)
Numerical absorption correction based on gaussian integration over
            a multifaceted crystal model
Empirical absorption correction using spherical harmonics,
 implemented in SCALE3 ABSPACK scaling algorithm.
;
_exptl_crystal_colour black
_exptl_crystal_colour_primary black
_exptl_crystal_density_diffrn 1.796
_exptl_crystal_description prism
_exptl_crystal_F_000 1256
_exptl_crystal_size_max 0.2947
_exptl_crystal_size_mid 0.2086
_exptl_crystal_size_min 0.198
_refine_diff_density_max 0.349
_refine_diff_density_min -0.322
_refine_diff_density_rms 0.055
_refine_ls_abs_structure_details
;
 Flack x determined using 1874 quotients [(I+)-(I-)]/[(I+)+(I-)]
 (Parsons, Flack and Wagner, Acta Cryst. B69 (2013) 249-259).
;
_refine_ls_abs_structure_Flack -0.013(13)
_refine_ls_extinction_method none
_refine_ls_goodness_of_fit_ref 1.029
_refine_ls_hydrogen_treatment constr
_refine_ls_matrix_type full
_refine_ls_number_parameters 303
_refine_ls_number_reflns 5933
_refine_ls_number_restraints 0
_refine_ls_restrained_S_all 1.029
_refine_ls_R_factor_all 0.0420
_refine_ls_R_factor_gt 0.0311
_refine_ls_shift/su_max 0.001
_refine_ls_shift/su_mean 0.000
_refine_ls_structure_factor_coef Fsqd
_refine_ls_weighting_details 'w=1/[\s^2^(Fo^2^)+(0.0249P)^2^+0.6511P] where P=(Fo^2^+2Fc^2^)/3'
_refine_ls_weighting_scheme calc
_refine_ls_wR_factor_gt 0.0588
_refine_ls_wR_factor_ref 0.0651
_reflns_Friedel_coverage 0.688
_reflns_Friedel_fraction_full 1.000
_reflns_Friedel_fraction_max 0.807
_reflns_number_gt 5103
_reflns_number_total 5933
_reflns_threshold_expression 'I > 2\s(I)'
_cod_data_source_file c7cc09352g2.cif
_cod_data_source_block 2
_cod_depositor_comments 'Adding full bibliography for 7121066--7121070.cif.'
_cod_original_cell_volume 2360.15(12)
_cod_database_code 7121066
_shelx_shelxl_version_number 2014/7
_chemical_oxdiff_formula 'C22 H15 F6 Cl4 Rh'
_shelx_space_group_comment
;
The symmetry employed for this shelxl refinement is uniquely defined
by the following loop, which should always be used as a source of
symmetry information in preference to the above space-group names.
They are only intended as comments.
;
_reflns_odcompleteness_completeness 99.89
_reflns_odcompleteness_iscentric 1
_reflns_odcompleteness_theta 26.32
_olex2_refinement_description
;
1. Fixed Uiso
 At 1.5 times of:
  All C(H,H,H) groups
2.a Idealised Me refined as rotating group:
 C39(H39A,H39B,H39C), C40(H40A,H40B,H40C), C36(H36A,H36B,H36C), C37(H37A,H37B,
 H37C), C38(H38A,H38B,H38C)
;
_olex2_submission_special_instructions 'No special instructions were received'

loop_
_space_group_symop_operation_xyz
'x, y, z'
'-x+1/2, -y, z+1/2'
'-x, y+1/2, -z+1/2'
'x+1/2, -y+1/2, -z'

loop_
_atom_site_label
_atom_site_type_symbol
_atom_site_fract_x
_atom_site_fract_y
_atom_site_fract_z
_atom_site_U_iso_or_equiv
_atom_site_adp_type
_atom_site_occupancy
_atom_site_site_symmetry_order
_atom_site_calc_flag
_atom_site_refinement_flags_posn
Rh1 Rh 0.46523(3) 0.47130(2) 0.67166(2) 0.04224(9) Uani 1 1 d .
Cl13 Cl 0.99653(12) 0.35643(13) 0.82723(8) 0.0895(4) Uani 1 1 d .
Cl15 Cl 0.43885(17) 0.31692(10) 0.94157(7) 0.0764(4) Uani 1 1 d .
Cl23 Cl 0.5923(3) 0.11653(12) 0.53639(10) 0.1138(7) Uani 1 1 d .
Cl25 Cl 0.00580(18) 0.19117(14) 0.60769(10) 0.1119(6) Uani 1 1 d .
F12 F 0.8202(3) 0.4230(2) 0.71044(13) 0.0681(8) Uani 1 1 d .
F14 F 0.7741(3) 0.3073(2) 0.93345(14) 0.0753(8) Uani 1 1 d .
F16 F 0.3323(3) 0.3900(2) 0.80968(14) 0.0666(8) Uani 1 1 d .
F22 F 0.6482(3) 0.3034(2) 0.59573(17) 0.0772(9) Uani 1 1 d .
F24 F 0.2609(5) 0.0807(2) 0.54944(18) 0.1099(13) Uani 1 1 d .
F26 F 0.1400(3) 0.3653(2) 0.66222(17) 0.0744(8) Uani 1 1 d .
C34 C 0.3928(6) 0.6132(3) 0.6978(2) 0.0529(11) Uani 1 1 d .
C35 C 0.3191(5) 0.5855(3) 0.6335(2) 0.0499(10) Uani 1 1 d .
C31 C 0.4322(5) 0.5691(3) 0.5850(2) 0.0479(10) Uani 1 1 d .
C32 C 0.5797(5) 0.5821(3) 0.6184(2) 0.0495(10) Uani 1 1 d .
C33 C 0.5531(5) 0.6157(3) 0.6870(2) 0.0498(10) Uani 1 1 d .
C39 C 0.3078(7) 0.6355(4) 0.7623(3) 0.0801(16) Uani 1 1 d .
H39A H 0.2303 0.5876 0.7700 0.120 Uiso 1 1 calc GR
H39B H 0.2596 0.6971 0.7582 0.120 Uiso 1 1 calc GR
H39C H 0.3788 0.6361 0.8000 0.120 Uiso 1 1 calc GR
C40 C 0.1473(5) 0.5803(4) 0.6232(3) 0.0702(14) Uani 1 1 d .
H40A H 0.1246 0.5375 0.5861 0.105 Uiso 1 1 calc GR
H40B H 0.1083 0.6430 0.6126 0.105 Uiso 1 1 calc GR
H40C H 0.0993 0.5573 0.6643 0.105 Uiso 1 1 calc GR
C36 C 0.4124(6) 0.5420(4) 0.5115(2) 0.0700(13) Uani 1 1 d .
H36A H 0.4761 0.4876 0.5013 0.105 Uiso 1 1 calc GR
H36B H 0.4421 0.5948 0.4828 0.105 Uiso 1 1 calc GR
H36C H 0.3062 0.5262 0.5031 0.105 Uiso 1 1 calc GR
C37 C 0.7326(5) 0.5701(4) 0.5860(3) 0.0677(14) Uani 1 1 d .
H37A H 0.8079 0.5553 0.6205 0.102 Uiso 1 1 calc GR
H37B H 0.7611 0.6283 0.5631 0.102 Uiso 1 1 calc GR
H37C H 0.7281 0.5188 0.5533 0.102 Uiso 1 1 calc GR
C38 C 0.6739(6) 0.6466(4) 0.7373(3) 0.0737(16) Uani 1 1 d .
H38A H 0.6388 0.6338 0.7830 0.111 Uiso 1 1 calc GR
H38B H 0.6929 0.7139 0.7321 0.111 Uiso 1 1 calc GR
H38C H 0.7676 0.6118 0.7288 0.111 Uiso 1 1 calc GR
C11 C 0.5704(4) 0.4091(3) 0.7554(2) 0.0424(9) Uani 1 1 d .
C12 C 0.7280(5) 0.3984(3) 0.7629(2) 0.0472(10) Uani 1 1 d .
C13 C 0.7993(4) 0.3658(3) 0.8215(2) 0.0532(10) Uani 1 1 d .
C14 C 0.7088(5) 0.3405(3) 0.8759(2) 0.0524(11) Uani 1 1 d .
C15 C 0.5508(5) 0.3484(3) 0.8729(2) 0.0495(10) Uani 1 1 d .
C16 C 0.4886(4) 0.3821(3) 0.8124(2) 0.0458(9) Uani 1 1 d .
C21 C 0.3972(5) 0.3414(3) 0.6303(2) 0.0419(9) Uani 1 1 d .
C22 C 0.4977(5) 0.2792(3) 0.5989(2) 0.0507(11) Uani 1 1 d .
C23 C 0.4555(7) 0.1919(3) 0.5713(2) 0.0651(12) Uani 1 1 d .
C24 C 0.3035(8) 0.1664(4) 0.5741(3) 0.0698(14) Uani 1 1 d .
C25 C 0.1963(6) 0.2246(4) 0.6045(3) 0.0633(13) Uani 1 1 d .
C26 C 0.2467(5) 0.3104(3) 0.6317(2) 0.0507(10) Uani 1 1 d .

loop_
_atom_site_aniso_label
_atom_site_aniso_U_11
_atom_site_aniso_U_22
_atom_site_aniso_U_33
_atom_site_aniso_U_23
_atom_site_aniso_U_13
_atom_site_aniso_U_12
Rh1 0.04083(14) 0.04069(14) 0.04520(16) -0.00259(15) -0.00758(14) 0.00087(14)
Cl13 0.0409(6) 0.1481(13) 0.0794(8) 0.0085(10) -0.0117(6) 0.0102(6)
Cl15 0.0859(9) 0.0831(8) 0.0601(7) 0.0093(6) 0.0272(7) 0.0039(8)
Cl23 0.1526(17) 0.0728(10) 0.1160(14) -0.0296(9) 0.0363(12) 0.0269(11)
Cl25 0.0831(11) 0.1209(13) 0.1317(14) -0.0141(11) -0.0090(10) -0.0518(10)
F12 0.0444(13) 0.105(2) 0.0553(15) 0.0138(15) 0.0083(12) 0.0043(14)
F14 0.0801(19) 0.100(2) 0.0461(15) 0.0067(16) -0.0135(14) 0.0152(19)
F16 0.0348(12) 0.0835(19) 0.081(2) 0.0102(15) 0.0071(12) 0.0022(12)
F22 0.0570(16) 0.0697(19) 0.105(2) -0.0120(17) 0.0180(16) 0.0045(14)
F24 0.161(4) 0.067(2) 0.102(3) -0.0316(18) -0.011(2) -0.033(2)
F26 0.0500(14) 0.0813(19) 0.092(2) -0.0138(17) 0.0100(15) -0.0015(13)
C34 0.062(3) 0.044(2) 0.054(3) -0.0027(19) 0.006(2) 0.006(2)
C35 0.047(2) 0.045(2) 0.057(3) 0.005(2) -0.001(2) 0.008(2)
C31 0.048(2) 0.048(2) 0.048(2) 0.0001(18) -0.0084(18) 0.0008(18)
C32 0.047(2) 0.048(2) 0.053(2) 0.001(2) -0.0045(19) -0.0029(19)
C33 0.056(3) 0.044(2) 0.049(2) -0.0019(17) -0.006(2) -0.007(2)
C39 0.094(4) 0.081(4) 0.065(3) -0.007(3) 0.021(3) 0.019(3)
C40 0.045(3) 0.066(3) 0.099(4) 0.011(3) -0.003(3) 0.009(2)
C36 0.073(3) 0.085(4) 0.052(3) 0.000(3) -0.015(2) 0.001(3)
C37 0.050(3) 0.091(4) 0.062(3) 0.007(3) 0.004(2) -0.002(3)
C38 0.087(4) 0.059(3) 0.076(4) -0.009(3) -0.029(3) -0.015(3)
C11 0.040(2) 0.042(2) 0.045(2) -0.0061(17) -0.0049(16) 0.0008(16)
C12 0.038(2) 0.060(3) 0.044(2) -0.003(2) 0.0015(17) 0.0023(19)
C13 0.0353(18) 0.073(3) 0.051(3) -0.007(2) -0.007(2) 0.0044(19)
C14 0.055(3) 0.060(3) 0.042(2) -0.001(2) -0.008(2) 0.008(2)
C15 0.054(2) 0.050(2) 0.045(2) -0.0021(18) 0.009(2) 0.004(2)
C16 0.038(2) 0.047(2) 0.053(2) -0.0038(17) -0.0010(17) 0.0016(16)
C21 0.048(2) 0.041(2) 0.037(2) 0.0018(16) -0.0039(18) -0.0025(18)
C22 0.057(3) 0.051(2) 0.045(2) 0.0025(18) 0.0056(19) 0.004(2)
C23 0.095(4) 0.045(2) 0.055(3) -0.008(2) 0.009(3) 0.009(3)
C24 0.100(4) 0.051(3) 0.058(3) -0.008(2) -0.011(3) -0.022(3)
C25 0.068(3) 0.063(3) 0.059(3) 0.001(2) -0.013(3) -0.019(3)
C26 0.056(2) 0.050(2) 0.046(2) 0.000(2) -0.005(2) -0.005(2)

loop_
_atom_type_symbol
_atom_type_description
_atom_type_scat_dispersion_real
_atom_type_scat_dispersion_imag
_atom_type_scat_source
C C 0.0033 0.0016 'International Tables Vol C Tables 4.2.6.8 and 6.1.1.4'
H H 0.0000 0.0000 'International Tables Vol C Tables 4.2.6.8 and 6.1.1.4'
F F 0.0171 0.0103 'International Tables Vol C Tables 4.2.6.8 and 6.1.1.4'
Cl Cl 0.1484 0.1585 'International Tables Vol C Tables 4.2.6.8 and 6.1.1.4'
Rh Rh -1.1178 0.9187 'International Tables Vol C Tables 4.2.6.8 and 6.1.1.4'

loop_
_exptl_crystal_face_index_h
_exptl_crystal_face_index_k
_exptl_crystal_face_index_l
_exptl_crystal_face_perp_dist
_exptl_oxdiff_crystal_face_indexfrac_h
_exptl_oxdiff_crystal_face_indexfrac_k
_exptl_oxdiff_crystal_face_indexfrac_l
_exptl_oxdiff_crystal_face_x
_exptl_oxdiff_crystal_face_y
_exptl_oxdiff_crystal_face_z
0 -6 -26 0.1110 0.0000 -6.0000 -25.9999 0.2562 -0.9595 0.0117
0 6 26 0.1144 -0.0000 6.0000 25.9999 -0.2562 0.9595 -0.0117
12 0 -2 0.1009 12.0000 -0.0001 -1.9997 0.0277 -0.0513 0.9833
-12 0 1 0.1041 -12.0000 0.0001 0.9997 -0.0080 0.0207 -0.9827
0 20 4 0.1588 -0.0000 20.0000 3.9999 0.7752 0.6723 0.0035
0 -20 -4 0.1331 0.0000 -20.0000 -3.9999 -0.7752 -0.6723 -0.0035
0 -17 -14 0.1092 0.0000 -17.0000 -13.9999 -0.4500 -0.8953 0.0024
0 17 14 0.1485 -0.0000 17.0000 13.9999 0.4500 0.8953 -0.0024
0 -4 -27 0.1041 0.0000 -4.0000 -27.0000 0.3613 -0.9350 0.0128
0 4 27 0.1127 -0.0000 4.0000 27.0000 -0.3613 0.9350 -0.0128
0 -12 22 0.1315 0.0000 -12.0000 22.0001 -0.9460 0.3422 -0.0147
0 12 -22 0.1144 -0.0000 12.0000 -22.0001 0.9460 -0.3422 0.0147
0 -17 13 0.1383 0.0000 -17.0000 13.0001 -0.9821 -0.0703 -0.0114
0 17 -13 0.1212 -0.0000 17.0000 -13.0001 0.9821 0.0703 0.0114
0 -1 -27 0.1007 0.0000 -1.0000 -27.0000 0.4894 -0.8525 0.0136
0 1 27 0.0973 -0.0000 1.0000 27.0000 -0.4894 0.8525 -0.0136

loop_
_geom_angle_atom_site_label_1
_geom_angle_atom_site_label_2
_geom_angle_atom_site_label_3
_geom_angle
C34 Rh1 C35 39.60(17)
C34 Rh1 C31 64.45(16)
C34 Rh1 C33 37.97(16)
C35 Rh1 C31 36.95(16)
C35 Rh1 C33 64.53(16)
C32 Rh1 C34 64.93(17)
C32 Rh1 C35 64.30(16)
C32 Rh1 C31 39.22(15)
C32 Rh1 C33 39.14(16)
C33 Rh1 C31 64.83(15)
C11 Rh1 C34 109.34(16)
C11 Rh1 C35 147.13(16)
C11 Rh1 C31 158.58(15)
C11 Rh1 C32 119.39(15)
C11 Rh1 C33 97.28(15)
C11 Rh1 C21 93.74(15)
C21 Rh1 C34 145.13(18)
C21 Rh1 C35 110.14(17)
C21 Rh1 C31 102.00(15)
C21 Rh1 C32 125.72(16)
C21 Rh1 C33 164.77(15)
C35 C34 Rh1 71.2(2)
C35 C34 C39 124.4(4)
C33 C34 Rh1 72.4(3)
C33 C34 C35 108.1(4)
C33 C34 C39 127.5(4)
C39 C34 Rh1 122.6(3)
C34 C35 Rh1 69.2(2)
C34 C35 C40 124.1(4)
C31 C35 Rh1 72.5(2)
C31 C35 C34 108.8(4)
C31 C35 C40 127.1(4)
C40 C35 Rh1 126.1(3)
C35 C31 Rh1 70.6(2)
C35 C31 C32 107.2(3)
C35 C31 C36 128.2(4)
C32 C31 Rh1 67.3(2)
C32 C31 C36 124.6(4)
C36 C31 Rh1 126.7(3)
C31 C32 Rh1 73.5(2)
C31 C32 C37 125.7(4)
C33 C32 Rh1 72.9(2)
C33 C32 C31 108.7(4)
C33 C32 C37 125.4(4)
C37 C32 Rh1 123.3(3)
C34 C33 Rh1 69.6(3)
C34 C33 C32 106.8(4)
C34 C33 C38 126.9(4)
C32 C33 Rh1 67.9(2)
C32 C33 C38 126.2(4)
C38 C33 Rh1 127.0(3)
C34 C39 H39A 109.5
C34 C39 H39B 109.5
C34 C39 H39C 109.5
H39A C39 H39B 109.5
H39A C39 H39C 109.5
H39B C39 H39C 109.5
C35 C40 H40A 109.5
C35 C40 H40B 109.5
C35 C40 H40C 109.5
H40A C40 H40B 109.5
H40A C40 H40C 109.5
H40B C40 H40C 109.5
C31 C36 H36A 109.5
C31 C36 H36B 109.5
C31 C36 H36C 109.5
H36A C36 H36B 109.5
H36A C36 H36C 109.5
H36B C36 H36C 109.5
C32 C37 H37A 109.5
C32 C37 H37B 109.5
C32 C37 H37C 109.5
H37A C37 H37B 109.5
H37A C37 H37C 109.5
H37B C37 H37C 109.5
C33 C38 H38A 109.5
C33 C38 H38B 109.5
C33 C38 H38C 109.5
H38A C38 H38B 109.5
H38A C38 H38C 109.5
H38B C38 H38C 109.5
C12 C11 Rh1 124.5(3)
C16 C11 Rh1 122.0(3)
C16 C11 C12 113.3(3)
F12 C12 C11 118.7(4)
F12 C12 C13 116.8(3)
C13 C12 C11 124.5(4)
C12 C13 Cl13 121.7(3)
C14 C13 Cl13 120.1(3)
C14 C13 C12 118.2(4)
F14 C14 C13 119.9(4)
F14 C14 C15 119.0(4)
C13 C14 C15 121.1(4)
C14 C15 Cl15 120.6(3)
C14 C15 C16 117.0(4)
C16 C15 Cl15 122.4(3)
F16 C16 C11 117.4(3)
F16 C16 C15 116.8(3)
C11 C16 C15 125.8(3)
C22 C21 Rh1 123.1(3)
C22 C21 C26 114.4(4)
C26 C21 Rh1 122.5(3)
F22 C22 C21 118.4(4)
F22 C22 C23 117.3(4)
C21 C22 C23 124.3(4)
C22 C23 Cl23 120.7(4)
C24 C23 Cl23 121.3(4)
C24 C23 C22 118.0(5)
F24 C24 C23 118.9(6)
F24 C24 C25 119.9(6)
C23 C24 C25 121.1(4)
C24 C25 Cl25 120.4(4)
C24 C25 C26 117.8(5)
C26 C25 Cl25 121.7(4)
F26 C26 C21 118.9(4)
F26 C26 C25 116.7(4)
C21 C26 C25 124.4(4)

loop_
_geom_bond_atom_site_label_1
_geom_bond_atom_site_label_2
_geom_bond_distance
Rh1 C34 2.140(4)
Rh1 C35 2.168(4)
Rh1 C31 2.193(4)
Rh1 C32 2.110(4)
Rh1 C33 2.177(4)
Rh1 C11 2.062(4)
Rh1 C21 2.072(4)
Cl13 C13 1.717(4)
Cl15 C15 1.712(4)
Cl23 C23 1.725(5)
Cl25 C25 1.716(5)
F12 C12 1.343(5)
F14 C14 1.339(5)
F16 C16 1.359(4)
F22 C22 1.347(5)
F24 C24 1.341(5)
F26 C26 1.340(5)
C34 C35 1.460(6)
C34 C33 1.405(6)
C34 C39 1.490(6)
C35 C31 1.382(6)
C35 C40 1.503(6)
C31 C32 1.446(6)
C31 C36 1.492(6)
C32 C33 1.437(6)
C32 C37 1.478(6)
C33 C38 1.497(6)
C39 H39A 0.9600
C39 H39B 0.9600
C39 H39C 0.9600
C40 H40A 0.9600
C40 H40B 0.9600
C40 H40C 0.9600
C36 H36A 0.9600
C36 H36B 0.9600
C36 H36C 0.9600
C37 H37A 0.9600
C37 H37B 0.9600
C37 H37C 0.9600
C38 H38A 0.9600
C38 H38B 0.9600
C38 H38C 0.9600
C11 C12 1.381(5)
C11 C16 1.372(5)
C12 C13 1.378(6)
C13 C14 1.366(6)
C14 C15 1.375(6)
C15 C16 1.379(5)
C21 C22 1.373(6)
C21 C26 1.374(6)
C22 C23 1.382(6)
C23 C24 1.366(8)
C24 C25 1.369(8)
C25 C26 1.382(6)
